data_4324659
loop_
_publ_author_name
'Amit Saha Roy'
'Pinaki Saha'
'Nirmal Das Adhikary'
'Prasanta Ghosh'

_publ_section_title
;
 o-Iminobenzosemiquinonate and o-Imino-p-methylbenzosemiquinonate Anion
 Radicals Coupled VO2+ Stabilization
;
_journal_name_full 'Inorganic Chemistry'
_journal_page_first 2488
_journal_page_last 2500
_journal_paper_doi 10.1021/ic102296p
_journal_volume 50
_journal_year 2011
_chemical_formula_sum 'C25.5 H24 N3 O4.5 V'
_chemical_formula_weight 495.42
_chemical_name_systematic
; 
 ? 
;
_space_group_IT_number 14
_symmetry_cell_setting monoclinic
_symmetry_space_group_name_Hall '-P 2ybc'
_symmetry_space_group_name_H-M 'P 1 21/c 1'
_atom_sites_solution_hydrogens geom
_atom_sites_solution_primary direct
_atom_sites_solution_secondary difmap
_audit_creation_method SHELXL-97
_cell_angle_alpha 90.00
_cell_angle_beta 90.9010(10)
_cell_angle_gamma 90.00
_cell_formula_units_Z 4
_cell_length_a 8.05980(10)
_cell_length_b 15.1237(3)
_cell_length_c 19.2297(3)
_cell_measurement_reflns_used 9991
_cell_measurement_temperature 296(2)
_cell_measurement_theta_max 33.82
_cell_measurement_theta_min 2.53
_cell_volume 2343.70(7)
_computing_cell_refinement 'Bruker SMART'
_computing_data_collection 'Bruker SMART'
_computing_data_reduction 'Bruker SMAINT'
_computing_publication_material 'SHELXL-97 (Sheldrick, 1997)'
_computing_structure_refinement 'SHELXL-97 (Sheldrick, 1997)'
_computing_structure_solution 'SHELXS-97 (Sheldrick, 1990)'
_diffrn_ambient_temperature 296(2)
_diffrn_measured_fraction_theta_full 0.987
_diffrn_measured_fraction_theta_max 0.987
_diffrn_measurement_device_type 'CCD area detector'
_diffrn_measurement_method 'phi and omega scans'
_diffrn_radiation_monochromator graphite
_diffrn_radiation_source 'fine-focus sealed tube'
_diffrn_radiation_type MoK\a
_diffrn_radiation_wavelength 0.71073
_diffrn_reflns_av_R_equivalents 0.0200
_diffrn_reflns_av_sigmaI/netI 0.0167
_diffrn_reflns_limit_h_max 9
_diffrn_reflns_limit_h_min -8
_diffrn_reflns_limit_k_max 17
_diffrn_reflns_limit_k_min -17
_diffrn_reflns_limit_l_max 22
_diffrn_reflns_limit_l_min -22
_diffrn_reflns_number 16907
_diffrn_reflns_theta_full 25.00
_diffrn_reflns_theta_max 25.00
_diffrn_reflns_theta_min 1.71
_exptl_absorpt_coefficient_mu 0.463
_exptl_absorpt_correction_T_max 0.989
_exptl_absorpt_correction_T_min 0.972
_exptl_absorpt_correction_type multi-scan
_exptl_absorpt_process_details 'SADABS-2008/1 - Bruker AXS'
_exptl_crystal_colour 'dark brown'
_exptl_crystal_density_diffrn 1.404
_exptl_crystal_description 'opaque rectangle'
_exptl_crystal_F_000 1028
_exptl_crystal_size_max 0.05
_exptl_crystal_size_mid 0.04
_exptl_crystal_size_min 0.02
_refine_diff_density_max 0.560
_refine_diff_density_min -0.337
_refine_diff_density_rms 0.048
_refine_ls_extinction_method none
_refine_ls_goodness_of_fit_ref 1.179
_refine_ls_hydrogen_treatment constr
_refine_ls_matrix_type full
_refine_ls_number_parameters 320
_refine_ls_number_reflns 4076
_refine_ls_number_restraints 0
_refine_ls_restrained_S_all 1.179
_refine_ls_R_factor_all 0.0479
_refine_ls_R_factor_gt 0.0440
_refine_ls_shift/su_max 0.005
_refine_ls_shift/su_mean 0.000
_refine_ls_structure_factor_coef Fsqd
_refine_ls_weighting_details 'calc w=1/[\s^2^(Fo^2^)+(0.0307P)^2^+2.5900P] where P=(Fo^2^+2Fc^2^)/3'
_refine_ls_weighting_scheme calc
_refine_ls_wR_factor_gt 0.1075
_refine_ls_wR_factor_ref 0.1108
_reflns_number_gt 3751
_reflns_number_total 4076
_reflns_threshold_expression >2sigma(I)
_cod_data_source_file ic102296p_si_001_1.cif
_cod_data_source_block RKM-VO(1.3/2MeOH)
_cod_original_formula_sum 'C25.50 H24 N3 O4.50 V'
_cod_database_code 4324659

loop_
_symmetry_equiv_pos_as_xyz
'x, y, z'
'-x, y+1/2, -z+1/2'
'-x, -y, -z'
'x, -y-1/2, z-1/2'

loop_
_atom_site_label
_atom_site_type_symbol
_atom_site_fract_x
_atom_site_fract_y
_atom_site_fract_z
_atom_site_U_iso_or_equiv
_atom_site_adp_type
_atom_site_occupancy
_atom_site_symmetry_multiplicity
_atom_site_calc_flag
_atom_site_refinement_flags
V1 V 0.46911(5) 0.44260(3) 0.12819(2) 0.03488(14) Uani 1 1 d .
O1 O 0.5458(3) 0.52701(13) 0.08906(10) 0.0470(5) Uani 1 1 d .
O2 O 0.3398(2) 0.33052(12) 0.16702(9) 0.0410(4) Uani 1 1 d .
O3 O 0.6692(2) 0.37871(13) 0.15445(10) 0.0444(5) Uani 1 1 d .
N1 N 0.3935(3) 0.38446(15) 0.04555(11) 0.0381(5) Uani 1 1 d .
H1B H 0.4217 0.4048 0.0057 0.046 Uiso 1 1 calc R
N2 N 0.2413(3) 0.50360(16) 0.15168(11) 0.0412(5) Uani 1 1 d .
N3 N 0.4940(3) 0.47889(14) 0.23432(10) 0.0332(5) Uani 1 1 d .
C1 C 0.2957(3) 0.31122(17) 0.04868(13) 0.0371(6) Uani 1 1 d .
C2 C 0.2233(4) 0.2660(2) -0.00752(16) 0.0500(7) Uani 1 1 d .
H2A H 0.2414 0.2846 -0.0529 0.060 Uiso 1 1 calc R
C3 C 0.1254(4) 0.1940(2) 0.00509(19) 0.0609(9) Uani 1 1 d .
H3A H 0.0762 0.1636 -0.0319 0.073 Uiso 1 1 calc R
C4 C 0.0991(4) 0.1659(2) 0.07311(19) 0.0585(8) Uani 1 1 d .
H4A H 0.0321 0.1169 0.0809 0.070 Uiso 1 1 calc R
C5 C 0.1698(4) 0.2088(2) 0.12855(16) 0.0477(7) Uani 1 1 d .
H5A H 0.1525 0.1884 0.1734 0.057 Uiso 1 1 calc R
C6 C 0.2678(3) 0.28323(17) 0.11798(13) 0.0363(6) Uani 1 1 d .
C7 C 0.7330(3) 0.39528(18) 0.21704(14) 0.0384(6) Uani 1 1 d .
C8 C 0.8842(4) 0.3581(2) 0.23864(17) 0.0511(7) Uani 1 1 d .
H8A H 0.9411 0.3205 0.2091 0.061 Uiso 1 1 calc R
C9 C 0.9487(4) 0.3770(2) 0.30347(17) 0.0573(8) Uani 1 1 d .
H9A H 1.0485 0.3514 0.3177 0.069 Uiso 1 1 calc R
C10 C 0.8665(4) 0.4340(2) 0.34813(16) 0.0537(8) Uani 1 1 d .
H10A H 0.9133 0.4474 0.3914 0.064 Uiso 1 1 calc R
C11 C 0.7166(3) 0.4707(2) 0.32870(14) 0.0435(6) Uani 1 1 d .
H11A H 0.6619 0.5087 0.3586 0.052 Uiso 1 1 calc R
C12 C 0.6471(3) 0.45026(17) 0.26351(13) 0.0355(6) Uani 1 1 d .
C13 C 0.3735(3) 0.52174(17) 0.26293(13) 0.0341(5) Uani 1 1 d .
C14 C 0.3639(3) 0.55130(18) 0.33674(13) 0.0364(6) Uani 1 1 d .
C15 C 0.3285(3) 0.49034(19) 0.38812(14) 0.0421(6) Uani 1 1 d .
H15A H 0.3134 0.4310 0.3769 0.051 Uiso 1 1 calc R
C16 C 0.3155(4) 0.5184(2) 0.45629(15) 0.0514(7) Uani 1 1 d .
H16A H 0.2920 0.4777 0.4911 0.062 Uiso 1 1 calc R
C17 C 0.3373(4) 0.6060(2) 0.47282(15) 0.0561(8) Uani 1 1 d .
H17A H 0.3294 0.6242 0.5189 0.067 Uiso 1 1 calc R
C18 C 0.3707(4) 0.6673(2) 0.42196(16) 0.0570(8) Uani 1 1 d .
H18A H 0.3852 0.7265 0.4334 0.068 Uiso 1 1 calc R
C19 C 0.3825(4) 0.6396(2) 0.35338(15) 0.0493(7) Uani 1 1 d .
H19A H 0.4030 0.6807 0.3185 0.059 Uiso 1 1 calc R
C20 C 0.2292(3) 0.53827(18) 0.21646(13) 0.0371(6) Uani 1 1 d .
C21 C 0.0885(4) 0.5834(2) 0.23642(16) 0.0493(7) Uani 1 1 d .
H21A H 0.0825 0.6081 0.2806 0.059 Uiso 1 1 calc R
C22 C -0.0437(4) 0.5916(2) 0.18977(18) 0.0615(9) Uani 1 1 d .
H22A H -0.1384 0.6227 0.2019 0.074 Uiso 1 1 calc R
C23 C -0.0327(4) 0.5534(3) 0.12609(19) 0.0673(10) Uani 1 1 d .
H23A H -0.1216 0.5565 0.0948 0.081 Uiso 1 1 calc R
C24 C 0.1109(4) 0.5100(2) 0.10807(16) 0.0588(9) Uani 1 1 d .
H24A H 0.1173 0.4844 0.0642 0.071 Uiso 1 1 calc R
C25 C 0.7900(14) 0.3292(8) -0.0216(7) 0.124(5) Uani 0.50 1 d P
H25A H 0.8481 0.3344 -0.0646 0.186 Uiso 0.50 1 calc PR
H25B H 0.6747 0.3424 -0.0294 0.186 Uiso 0.50 1 calc PR
H25C H 0.8012 0.2701 -0.0041 0.186 Uiso 0.50 1 calc PR
C26 C 0.4883(5) 0.2419(3) 0.3288(2) 0.0746(11) Uani 1 1 d .
H26A H 0.5731 0.2598 0.2973 0.112 Uiso 1 1 calc R
H26B H 0.4881 0.1786 0.3327 0.112 Uiso 1 1 calc R
H26C H 0.5099 0.2675 0.3737 0.112 Uiso 1 1 calc R
O4 O 0.8552(8) 0.3872(5) 0.0255(3) 0.092(2) Uani 0.50 1 d P
H4 H 0.8317 0.3713 0.0649 0.138 Uiso 0.50 1 calc PR
O5 O 0.3334(3) 0.2706(2) 0.30363(14) 0.0893(9) Uani 1 1 d .
H5 H 0.3401 0.2828 0.2622 0.134 Uiso 1 1 calc R

loop_
_atom_site_aniso_label
_atom_site_aniso_U_11
_atom_site_aniso_U_22
_atom_site_aniso_U_33
_atom_site_aniso_U_23
_atom_site_aniso_U_13
_atom_site_aniso_U_12
V1 0.0368(3) 0.0400(3) 0.0278(2) 0.00162(18) 0.00245(17) 0.00036(19)
O1 0.0549(12) 0.0482(12) 0.0380(10) 0.0028(9) 0.0061(9) -0.0058(9)
O2 0.0457(11) 0.0468(11) 0.0304(9) 0.0055(8) 0.0006(8) -0.0055(9)
O3 0.0390(10) 0.0516(12) 0.0426(11) -0.0072(9) 0.0018(8) 0.0083(9)
N1 0.0437(13) 0.0428(13) 0.0279(11) 0.0043(9) 0.0053(9) 0.0024(10)
N2 0.0395(13) 0.0503(14) 0.0335(11) 0.0009(10) -0.0038(9) 0.0077(10)
N3 0.0324(11) 0.0367(11) 0.0306(11) 0.0026(9) 0.0007(8) 0.0007(9)
C1 0.0366(14) 0.0383(14) 0.0363(13) -0.0005(11) -0.0003(11) 0.0063(11)
C2 0.0566(18) 0.0525(18) 0.0406(16) -0.0058(13) -0.0076(13) 0.0071(14)
C3 0.062(2) 0.0543(19) 0.066(2) -0.0130(17) -0.0197(17) -0.0019(16)
C4 0.0524(19) 0.0460(18) 0.077(2) -0.0010(16) -0.0056(16) -0.0072(14)
C5 0.0446(16) 0.0459(16) 0.0527(17) 0.0064(14) 0.0050(13) -0.0033(13)
C6 0.0307(13) 0.0393(14) 0.0390(14) 0.0007(11) 0.0008(10) 0.0054(11)
C7 0.0352(14) 0.0400(15) 0.0400(14) 0.0013(12) 0.0019(11) -0.0006(11)
C8 0.0384(16) 0.0547(18) 0.0602(19) -0.0013(15) 0.0027(13) 0.0129(13)
C9 0.0374(16) 0.071(2) 0.064(2) 0.0055(17) -0.0088(14) 0.0111(15)
C10 0.0399(16) 0.075(2) 0.0461(17) 0.0036(15) -0.0124(13) 0.0048(15)
C11 0.0370(15) 0.0551(17) 0.0385(15) 0.0001(13) -0.0014(11) 0.0026(12)
C12 0.0287(13) 0.0396(14) 0.0383(14) 0.0054(11) 0.0001(10) 0.0011(10)
C13 0.0331(13) 0.0377(14) 0.0317(13) 0.0037(11) 0.0027(10) 0.0003(11)
C14 0.0293(13) 0.0440(15) 0.0358(13) 0.0003(11) 0.0023(10) 0.0021(11)
C15 0.0434(16) 0.0446(16) 0.0384(14) 0.0016(12) -0.0015(12) -0.0002(12)
C16 0.0532(18) 0.067(2) 0.0341(15) 0.0096(14) 0.0015(13) -0.0035(15)
C17 0.0548(19) 0.078(2) 0.0350(15) -0.0112(15) 0.0005(13) -0.0096(17)
C18 0.062(2) 0.058(2) 0.0517(18) -0.0140(15) 0.0029(15) -0.0172(16)
C19 0.0546(18) 0.0510(18) 0.0424(16) 0.0023(13) 0.0059(13) -0.0117(14)
C20 0.0351(14) 0.0417(15) 0.0345(13) 0.0044(11) 0.0019(11) 0.0039(11)
C21 0.0409(16) 0.0619(19) 0.0451(16) -0.0020(14) 0.0026(12) 0.0132(14)
C22 0.0435(18) 0.078(2) 0.063(2) -0.0029(18) -0.0036(15) 0.0225(16)
C23 0.0490(19) 0.092(3) 0.060(2) -0.0019(19) -0.0172(16) 0.0236(18)
C24 0.0551(19) 0.079(2) 0.0423(16) -0.0045(16) -0.0131(14) 0.0202(17)
C25 0.099(8) 0.104(8) 0.171(12) 0.059(8) 0.058(8) 0.020(6)
C26 0.085(3) 0.069(2) 0.070(2) 0.0170(19) 0.020(2) 0.013(2)
O4 0.086(4) 0.121(5) 0.071(4) -0.021(4) 0.028(3) -0.026(4)
O5 0.0710(18) 0.135(3) 0.0617(16) 0.0323(18) 0.0066(13) -0.0049(17)

loop_
_atom_type_symbol
_atom_type_description
_atom_type_scat_dispersion_real
_atom_type_scat_dispersion_imag
_atom_type_scat_source
C C 0.0033 0.0016 'International Tables Vol C Tables 4.2.6.8 and 6.1.1.4'
H H 0.0000 0.0000 'International Tables Vol C Tables 4.2.6.8 and 6.1.1.4'
N N 0.0061 0.0033 'International Tables Vol C Tables 4.2.6.8 and 6.1.1.4'
O O 0.0106 0.0060 'International Tables Vol C Tables 4.2.6.8 and 6.1.1.4'
V V 0.3005 0.5294 'International Tables Vol C Tables 4.2.6.8 and 6.1.1.4'

loop_
_geom_angle_atom_site_label_1
_geom_angle_atom_site_label_2
_geom_angle_atom_site_label_3
_geom_angle
O1 V1 N1 95.51(10)
O1 V1 O3 101.11(10)
N1 V1 O3 103.91(9)
O1 V1 N2 95.47(10)
N1 V1 N2 96.45(9)
O3 V1 N2 152.21(8)
O1 V1 N3 102.33(9)
N1 V1 N3 160.99(9)
O3 V1 N3 79.21(8)
N2 V1 N3 75.53(8)
O1 V1 O2 171.06(9)
N1 V1 O2 76.92(8)
O3 V1 O2 85.51(8)
N2 V1 O2 80.84(8)
N3 V1 O2 84.72(7)
C6 O2 V1 113.27(15)
C7 O3 V1 116.81(16)
C1 N1 V1 121.05(17)
C24 N2 C20 118.7(2)
C24 N2 V1 125.1(2)
C20 N2 V1 116.15(17)
C13 N3 C12 129.7(2)
C13 N3 V1 118.54(17)
C12 N3 V1 111.79(16)
N1 C1 C2 126.8(3)
N1 C1 C6 112.6(2)
C2 C1 C6 120.6(3)
C3 C2 C1 119.1(3)
C2 C3 C4 120.3(3)
C5 C4 C3 121.3(3)
C4 C5 C6 120.1(3)
O2 C6 C5 125.6(2)
O2 C6 C1 116.0(2)
C5 C6 C1 118.5(3)
O3 C7 C8 121.1(2)
O3 C7 C12 120.0(2)
C8 C7 C12 118.9(3)
C9 C8 C7 120.1(3)
C8 C9 C10 120.8(3)
C11 C10 C9 120.4(3)
C10 C11 C12 119.5(3)
C11 C12 C7 120.3(2)
C11 C12 N3 128.5(2)
C7 C12 N3 111.3(2)
N3 C13 C20 114.5(2)
N3 C13 C14 127.2(2)
C20 C13 C14 118.2(2)
C19 C14 C15 120.1(3)
C19 C14 C13 120.2(2)
C15 C14 C13 119.6(2)
C16 C15 C14 119.4(3)
C17 C16 C15 120.3(3)
C16 C17 C18 120.7(3)
C17 C18 C19 119.3(3)
C14 C19 C18 120.2(3)
N2 C20 C21 121.1(2)
N2 C20 C13 115.0(2)
C21 C20 C13 123.8(2)
C20 C21 C22 119.3(3)
C23 C22 C21 119.0(3)
C22 C23 C24 119.7(3)
N2 C24 C23 122.1(3)

loop_
_geom_bond_atom_site_label_1
_geom_bond_atom_site_label_2
_geom_bond_distance
V1 O1 1.6103(19)
V1 N1 1.908(2)
V1 O3 1.9404(19)
V1 N2 2.110(2)
V1 N3 2.120(2)
V1 O2 2.1310(19)
O2 C6 1.312(3)
O3 C7 1.325(3)
N1 C1 1.362(3)
N2 C24 1.338(4)
N2 C20 1.357(3)
N3 C13 1.297(3)
N3 C12 1.416(3)
C1 C2 1.399(4)
C1 C6 1.419(4)
C2 C3 1.368(5)
C3 C4 1.395(5)
C4 C5 1.366(4)
C5 C6 1.391(4)
C7 C8 1.400(4)
C7 C12 1.410(4)
C8 C9 1.373(4)
C9 C10 1.392(5)
C10 C11 1.376(4)
C11 C12 1.399(4)
C13 C20 1.477(4)
C13 C14 1.491(4)
C14 C19 1.381(4)
C14 C15 1.385(4)
C15 C16 1.383(4)
C16 C17 1.374(5)
C17 C18 1.377(5)
C18 C19 1.388(4)
C20 C21 1.384(4)
C21 C22 1.387(4)
C22 C23 1.358(5)
C23 C24 1.380(5)
C25 O4 1.361(14)
C26 O5 1.401(5)
